data_4300894
loop_
_publ_author_name
'Brasey, Thomas'
'Scopelliti, Rosario'
'Severin, Kay'

_publ_section_title
;
 Neutral Metallomacrocycles with Four or Ten (PEt3)Pd(II) Centers
;
_journal_coden_ASTM INOCAJ
_journal_issue 2
_journal_name_full 'Inorganic Chemistry'
_journal_page_first 160
_journal_page_last 162
_journal_paper_doi 10.1021/ic048619f
_journal_volume 44
_journal_year 2005
_chemical_formula_moiety 'C48 H72 N4 O12 P4 Pd4, 5(C H Cl3)'
_chemical_formula_sum 'C53 H77 Cl15 N4 O12 P4 Pd4'
_chemical_formula_weight 2043.42
_space_group_IT_number 14
_symmetry_cell_setting monoclinic
_symmetry_space_group_name_Hall '-P 2ybc'
_symmetry_space_group_name_H-M 'P 1 21/c 1'
_cell_angle_alpha 90.00
_cell_angle_beta 96.519(6)
_cell_angle_gamma 90.00
_cell_formula_units_Z 4
_cell_length_a 18.0936(12)
_cell_length_b 21.3120(12)
_cell_length_c 20.8727(19)
_cell_measurement_temperature 140(2)
_cell_volume 7996.7(10)
_diffrn_ambient_temperature 140(2)
_exptl_crystal_density_diffrn 1.697
_cod_duplicate_entry 4308365
_cod_depositor_comments
;
The following automatic conversions were performed:
'_symmetry_cell_setting' value 'Monoclinic' changed to 'monoclinic'
according to '/home/saulius/struct/CIF-dictionaries/cif_core.dic'
dictionary named 'cif_core.dic' version 2.4.1 from 2010-06-29.

Automatic conversion script
Id: cif_fix_enum 1527 2010-12-29 10:47:43Z saulius 
;
_cod_original_sg_symbol_H-M 'P 21/c'
_cod_database_code 4300894

loop_
_symmetry_equiv_pos_as_xyz
'x, y, z'
'-x, y+1/2, -z+1/2'
'-x, -y, -z'
'x, -y-1/2, z-1/2'

loop_
_atom_site_label
_atom_site_type_symbol
_atom_site_fract_x
_atom_site_fract_y
_atom_site_fract_z
_atom_site_U_iso_or_equiv
_atom_site_adp_type
_atom_site_occupancy
_atom_site_symmetry_multiplicity
_atom_site_calc_flag
_atom_site_refinement_flags
_atom_site_disorder_assembly
_atom_site_disorder_group
Pd1 Pd 0.36921(6) 0.42848(4) 0.14920(5) 0.0465(3) Uani 1 1 d U . .
Pd2 Pd 0.24117(6) 0.37271(5) 0.33515(6) 0.0579(3) Uani 1 1 d U . .
Pd3 Pd 0.29675(6) 0.59131(5) 0.33045(5) 0.0483(3) Uani 1 1 d U . .
Pd4 Pd 0.54433(6) 0.57626(5) 0.24439(5) 0.0497(3) Uani 1 1 d U . .
P1 P 0.3241(3) 0.3379(2) 0.1091(2) 0.0813(14) Uani 1 1 d U . .
P2 P 0.1682(3) 0.3712(2) 0.4147(3) 0.0900(16) Uani 1 1 d DU . .
P3 P 0.3496(2) 0.68564(16) 0.34369(19) 0.0582(9) Uani 1 1 d U . .
P4 P 0.6367(2) 0.56207(19) 0.1837(2) 0.0634(10) Uani 1 1 d U . .
O1 O 0.3093(5) 0.3712(4) 0.2631(4) 0.055(2) Uani 1 1 d U . .
O2 O 0.3108(6) 0.3166(5) 0.3900(5) 0.070(3) Uani 1 1 d U . .
O3 O 0.4202(7) 0.2760(5) 0.4239(6) 0.079(3) Uani 1 1 d U . .
O4 O 0.2443(5) 0.5058(4) 0.3246(5) 0.053(2) Uani 1 1 d U . .
O5 O 0.2027(6) 0.6340(5) 0.2911(5) 0.068(3) Uani 1 1 d U . .
O6 O 0.0933(7) 0.6382(6) 0.2345(8) 0.105(5) Uani 1 1 d U . .
O7 O 0.4600(5) 0.5886(4) 0.3032(4) 0.0480(19) Uani 1 1 d U . .
O8 O 0.6142(5) 0.5528(5) 0.3216(5) 0.057(2) Uani 1 1 d U . .
O9 O 0.6427(6) 0.5016(7) 0.4119(6) 0.088(4) Uani 1 1 d U . .
O10 O 0.4227(5) 0.5094(4) 0.1794(4) 0.052(2) Uani 1 1 d U . .
O11 O 0.3192(6) 0.4687(4) 0.0690(5) 0.061(2) Uani 1 1 d U . .
O12 O 0.2854(6) 0.5444(5) 0.0014(5) 0.063(2) Uani 1 1 d U . .
N1 N 0.4212(6) 0.3887(5) 0.2287(5) 0.049(2) Uani 1 1 d U . .
N2 N 0.1738(6) 0.4305(6) 0.2801(7) 0.066(3) Uani 1 1 d U . .
N3 N 0.3873(6) 0.5443(4) 0.3710(5) 0.044(2) Uani 1 1 d U . .
N4 N 0.4745(6) 0.6041(5) 0.1669(5) 0.050(2) Uani 1 1 d U . .
C1 C 0.3799(7) 0.3656(6) 0.2760(6) 0.046(3) Uani 1 1 d U . .
C2 C 0.4176(7) 0.3394(6) 0.3325(6) 0.047(3) Uani 1 1 d U . .
C3 C 0.4946(8) 0.3365(5) 0.3392(7) 0.048(3) Uani 1 1 d U . .
H3 H 0.5204 0.3169 0.3762 0.058 Uiso 1 1 calc R . .
C4 C 0.5349(7) 0.3621(6) 0.2919(6) 0.049(3) Uani 1 1 d U . .
H4 H 0.5877 0.3620 0.2967 0.059 Uiso 1 1 calc R . .
C5 C 0.4954(7) 0.3870(6) 0.2394(6) 0.045(3) Uani 1 1 d U . .
H5 H 0.5225 0.4047 0.2074 0.054 Uiso 1 1 calc R . .
C6 C 0.3832(8) 0.3074(6) 0.3854(7) 0.058(3) Uani 1 1 d U . .
C7 C 0.1879(7) 0.4940(6) 0.2850(7) 0.050(3) Uani 1 1 d U . .
C8 C 0.1412(9) 0.5359(8) 0.2508(8) 0.070(4) Uani 1 1 d U . .
C9 C 0.0831(10) 0.5120(10) 0.2082(11) 0.101(7) Uani 1 1 d U . .
H9 H 0.0519 0.5412 0.1836 0.122 Uiso 1 1 calc R . .
C10 C 0.0688(12) 0.4535(11) 0.2000(13) 0.126(10) Uani 1 1 d U . .
H10 H 0.0278 0.4398 0.1710 0.151 Uiso 1 1 calc R . .
C11 C 0.1178(9) 0.4085(9) 0.2368(11) 0.095(6) Uani 1 1 d U . .
H11 H 0.1107 0.3647 0.2305 0.114 Uiso 1 1 calc R . .
C12 C 0.1471(9) 0.6069(8) 0.2592(10) 0.077(4) Uani 1 1 d U . .
C13 C 0.4552(7) 0.5493(6) 0.3486(6) 0.042(2) Uani 1 1 d U . .
C14 C 0.5157(7) 0.5123(6) 0.3814(6) 0.049(3) Uani 1 1 d U . .
C15 C 0.5010(8) 0.4690(7) 0.4242(6) 0.055(3) Uani 1 1 d U . .
H15 H 0.5397 0.4419 0.4418 0.066 Uiso 1 1 calc R . .
C16 C 0.4307(8) 0.4628(6) 0.4435(7) 0.053(3) Uani 1 1 d U . .
H16 H 0.4209 0.4329 0.4752 0.063 Uiso 1 1 calc R . .
C17 C 0.3760(8) 0.5011(6) 0.4152(6) 0.050(3) Uani 1 1 d U . .
H17 H 0.3273 0.4968 0.4275 0.060 Uiso 1 1 calc R . .
C18 C 0.5966(8) 0.5221(8) 0.3699(8) 0.068(4) Uani 1 1 d U . .
C19 C 0.4216(7) 0.5575(6) 0.1456(6) 0.047(3) Uani 1 1 d U . .
C20 C 0.3747(7) 0.5720(6) 0.0862(6) 0.048(3) Uani 1 1 d U . .
C21 C 0.3805(9) 0.6322(7) 0.0604(8) 0.066(4) Uani 1 1 d U . .
H21 H 0.3481 0.6431 0.0230 0.079 Uiso 1 1 calc R . .
C22 C 0.4295(9) 0.6752(7) 0.0858(7) 0.066(4) Uani 1 1 d U . .
H22 H 0.4313 0.7160 0.0678 0.079 Uiso 1 1 calc R . .
C23 C 0.4768(9) 0.6579(7) 0.1386(7) 0.060(3) Uani 1 1 d U . .
H23 H 0.5135 0.6872 0.1555 0.072 Uiso 1 1 calc R . .
C24 C 0.3222(8) 0.5254(6) 0.0502(7) 0.056(3) Uani 1 1 d U . .
C25 C 0.3416(14) 0.3324(7) 0.0281(8) 0.095(5) Uani 1 1 d U . .
H25A H 0.3253 0.2908 0.0107 0.114 Uiso 1 1 calc R . .
H25B H 0.3128 0.3650 0.0024 0.114 Uiso 1 1 calc R . .
C26 C 0.4269(15) 0.3413(9) 0.0221(10) 0.109(6) Uani 1 1 d U . .
H26A H 0.4451 0.3789 0.0460 0.164 Uiso 1 1 calc R . .
H26B H 0.4343 0.3462 -0.0235 0.164 Uiso 1 1 calc R . .
H26C H 0.4545 0.3045 0.0399 0.164 Uiso 1 1 calc R . .
C27 C 0.369(2) 0.2666(8) 0.1505(11) 0.164(12) Uani 1 1 d U . .
H27A H 0.4222 0.2756 0.1622 0.197 Uiso 1 1 calc R . .
H27B H 0.3463 0.2599 0.1910 0.197 Uiso 1 1 calc R . .
C28 C 0.3618(16) 0.2050(9) 0.1112(11) 0.121(8) Uani 1 1 d U . .
H28A H 0.3103 0.1901 0.1078 0.181 Uiso 1 1 calc R . .
H28B H 0.3948 0.1732 0.1330 0.181 Uiso 1 1 calc R . .
H28C H 0.3760 0.2127 0.0679 0.181 Uiso 1 1 calc R . .
C29 C 0.2249(15) 0.3272(16) 0.1091(14) 0.173(11) Uani 1 1 d DU . .
H29A H 0.2169 0.2824 0.0981 0.208 Uiso 1 1 calc R . .
H29B H 0.2171 0.3308 0.1551 0.208 Uiso 1 1 calc R . .
C30 C 0.158(3) 0.359(4) 0.074(2) 0.43(6) Uani 1 1 d DU . .
H30A H 0.1194 0.3283 0.0619 0.644 Uiso 1 1 calc R . .
H30B H 0.1725 0.3799 0.0355 0.644 Uiso 1 1 calc R . .
H30C H 0.1396 0.3908 0.1026 0.644 Uiso 1 1 calc R . .
C31 C 0.2227(12) 0.3923(17) 0.4932(8) 0.183(13) Uani 1 1 d DU . .
H31A H 0.2599 0.3585 0.5019 0.219 Uiso 1 1 calc R . .
H31B H 0.2510 0.4305 0.4843 0.219 Uiso 1 1 calc R . .
C32 C 0.192(3) 0.405(3) 0.5594(18) 0.28(3) Uani 1 1 d U . .
H32A H 0.1383 0.3963 0.5551 0.426 Uiso 1 1 calc R . .
H32B H 0.2007 0.4489 0.5718 0.426 Uiso 1 1 calc R . .
H32C H 0.2173 0.3775 0.5926 0.426 Uiso 1 1 calc R . .
C33 C 0.0966(14) 0.4275(18) 0.4090(10) 0.170(13) Uani 1 1 d DU . .
H33A H 0.1193 0.4683 0.3996 0.204 Uiso 1 1 calc R . .
H33B H 0.0616 0.4165 0.3707 0.204 Uiso 1 1 calc R . .
C34 C 0.0517(17) 0.438(2) 0.4629(14) 0.23(2) Uani 1 1 d DU . .
H34A H 0.0088 0.4096 0.4584 0.348 Uiso 1 1 calc R . .
H34B H 0.0344 0.4815 0.4621 0.348 Uiso 1 1 calc R . .
H34C H 0.0822 0.4296 0.5038 0.348 Uiso 1 1 calc R . .
C35 C 0.130(3) 0.2959(16) 0.424(3) 0.40(3) Uani 1 1 d U . .
H35A H 0.1537 0.2798 0.4659 0.476 Uiso 1 1 calc R . .
H35B H 0.0770 0.3026 0.4291 0.476 Uiso 1 1 calc R . .
C36 C 0.1324(19) 0.2468(12) 0.380(2) 0.22(2) Uani 1 1 d U . .
H36A H 0.0835 0.2423 0.3548 0.324 Uiso 1 1 calc R . .
H36B H 0.1453 0.2077 0.4033 0.324 Uiso 1 1 calc R . .
H36C H 0.1698 0.2559 0.3508 0.324 Uiso 1 1 calc R . .
C37 C 0.4306(10) 0.6940(7) 0.4028(8) 0.073(4) Uani 1 1 d U . .
H37A H 0.4711 0.6674 0.3897 0.087 Uiso 1 1 calc R . .
H37B H 0.4476 0.7381 0.4029 0.087 Uiso 1 1 calc R . .
C38 C 0.4163(11) 0.6759(8) 0.4715(8) 0.081(5) Uani 1 1 d U . .
H38A H 0.3853 0.7079 0.4888 0.122 Uiso 1 1 calc R . .
H38B H 0.4639 0.6728 0.4989 0.122 Uiso 1 1 calc R . .
H38C H 0.3908 0.6353 0.4705 0.122 Uiso 1 1 calc R . .
C39 C 0.3784(10) 0.7197(7) 0.2713(8) 0.071(4) Uani 1 1 d U . .
H39A H 0.3926 0.7640 0.2804 0.085 Uiso 1 1 calc R . .
H39B H 0.4234 0.6974 0.2607 0.085 Uiso 1 1 calc R . .
C40 C 0.3213(13) 0.7182(10) 0.2129(9) 0.109(7) Uani 1 1 d U . .
H40A H 0.3181 0.6756 0.1951 0.163 Uiso 1 1 calc R . .
H40B H 0.3358 0.7474 0.1804 0.163 Uiso 1 1 calc R . .
H40C H 0.2727 0.7305 0.2254 0.163 Uiso 1 1 calc R . .
C41 C 0.2821(11) 0.7386(7) 0.3698(9) 0.082(4) Uani 1 1 d U . .
H41A H 0.2364 0.7366 0.3390 0.098 Uiso 1 1 calc R . .
H41B H 0.2692 0.7247 0.4124 0.098 Uiso 1 1 calc R . .
C42 C 0.3108(14) 0.8112(8) 0.3755(10) 0.112(8) Uani 1 1 d U . .
H42A H 0.3587 0.8131 0.4026 0.169 Uiso 1 1 calc R . .
H42B H 0.2742 0.8368 0.3948 0.169 Uiso 1 1 calc R . .
H42C H 0.3169 0.8273 0.3324 0.169 Uiso 1 1 calc R . .
C43 C 0.6161(11) 0.5402(10) 0.1017(9) 0.088(5) Uani 1 1 d U . .
H43A H 0.5843 0.5731 0.0794 0.106 Uiso 1 1 calc R . .
H43B H 0.6632 0.5391 0.0818 0.106 Uiso 1 1 calc R . .
C44 C 0.5755(10) 0.4743(10) 0.0898(10) 0.094(6) Uani 1 1 d U . .
H44A H 0.6069 0.4410 0.1109 0.142 Uiso 1 1 calc R . .
H44B H 0.5668 0.4660 0.0434 0.142 Uiso 1 1 calc R . .
H44C H 0.5278 0.4752 0.1078 0.142 Uiso 1 1 calc R . .
C45 C 0.6821(12) 0.6343(11) 0.1645(12) 0.123(7) Uani 1 1 d DU . .
H45A H 0.7311 0.6240 0.1504 0.148 Uiso 1 1 calc R . .
H45B H 0.6519 0.6548 0.1279 0.148 Uiso 1 1 calc R . .
C46 C 0.6933(16) 0.6792(10) 0.2185(14) 0.150(11) Uani 1 1 d DU . .
H46A H 0.6451 0.6900 0.2327 0.224 Uiso 1 1 calc R . .
H46B H 0.7172 0.7173 0.2043 0.224 Uiso 1 1 calc R . .
H46C H 0.7252 0.6601 0.2544 0.224 Uiso 1 1 calc R . .
C47 C 0.7083(14) 0.5155(14) 0.2204(12) 0.148(10) Uani 1 1 d DU . .
H47A H 0.7469 0.5120 0.1905 0.178 Uiso 1 1 calc R . .
H47B H 0.7310 0.5376 0.2594 0.178 Uiso 1 1 calc R . .
C48 C 0.689(2) 0.4514(15) 0.2393(18) 0.25(2) Uani 1 1 d DU . .
H48A H 0.7110 0.4430 0.2834 0.377 Uiso 1 1 calc R . .
H48B H 0.7071 0.4210 0.2098 0.377 Uiso 1 1 calc R . .
H48C H 0.6343 0.4478 0.2373 0.377 Uiso 1 1 calc R . .
Cl1 Cl -0.2125(3) 0.3999(3) 0.5222(3) 0.1077(17) Uani 1 1 d U . .
Cl2 Cl -0.2755(3) 0.3441(3) 0.4017(4) 0.127(2) Uani 1 1 d U . .
Cl3 Cl -0.1550(4) 0.4325(4) 0.4039(4) 0.157(3) Uani 1 1 d U . .
C49 C -0.2341(11) 0.4134(10) 0.4396(10) 0.094(5) Uani 1 1 d U . .
H49 H -0.2704 0.4489 0.4332 0.113 Uiso 1 1 calc R . .
Cl4 Cl 0.1811(4) 0.6511(5) 0.0627(5) 0.188(4) Uani 1 1 d DU . .
Cl5 Cl 0.0220(4) 0.6517(5) 0.0489(7) 0.226(6) Uani 1 1 d DU . .
Cl6 Cl 0.0994(6) 0.7664(5) 0.0532(7) 0.224(5) Uani 1 1 d DU . .
C50 C 0.1031(8) 0.6873(8) 0.0853(14) 0.188(13) Uani 1 1 d DU . .
H50 H 0.1041 0.6878 0.1333 0.226 Uiso 1 1 calc R . .
Cl7 Cl 0.1254(12) 0.8246(6) 0.2425(8) 0.330(8) Uani 1 1 d U . .
Cl8 Cl 0.0857(8) 0.7941(8) 0.3593(9) 0.307(8) Uani 1 1 d U . .
Cl9 Cl -0.0156(10) 0.7592(8) 0.2592(13) 0.457(16) Uani 1 1 d U . .
C51 C 0.085(3) 0.7733(19) 0.278(2) 0.250(9) Uani 1 1 d U . .
H51 H 0.1117 0.7326 0.2750 0.300 Uiso 1 1 calc R . .
Cl10 Cl 0.1475(7) 0.4160(5) -0.0875(8) 0.269(7) Uani 1 1 d U . .
Cl11 Cl 0.0931(7) 0.4817(6) 0.0231(10) 0.350(9) Uani 1 1 d U . .
Cl12 Cl 0.1056(9) 0.5455(8) -0.0950(9) 0.357(9) Uani 1 1 d U . .
C52 C 0.1360(17) 0.4877(12) -0.047(2) 0.199(9) Uani 1 1 d U . .
H52 H 0.1881 0.5005 -0.0313 0.238 Uiso 1 1 calc R . .
Cl13 Cl 0.0189(5) 0.6079(7) 0.3790(5) 0.234(5) Uani 1 1 d DU . .
Cl14 Cl -0.0685(6) 0.5255(10) 0.2931(6) 0.360(10) Uani 1 1 d DU . .
Cl15 Cl -0.1201(7) 0.6509(12) 0.3168(12) 0.538(18) Uani 1 1 d DU . .
C53 C -0.0436(11) 0.6037(13) 0.3096(13) 0.306(15) Uani 1 1 d DU . .
H53 H -0.0181 0.6199 0.2729 0.367 Uiso 1 1 calc R . .

loop_
_atom_site_aniso_label
_atom_site_aniso_U_11
_atom_site_aniso_U_22
_atom_site_aniso_U_33
_atom_site_aniso_U_23
_atom_site_aniso_U_13
_atom_site_aniso_U_12
Pd1 0.0612(7) 0.0373(5) 0.0414(6) 0.0023(4) 0.0080(4) -0.0051(4)
Pd2 0.0559(7) 0.0527(7) 0.0657(8) 0.0151(5) 0.0099(5) -0.0101(5)
Pd3 0.0499(6) 0.0411(6) 0.0534(6) 0.0014(4) 0.0044(5) 0.0042(4)
Pd4 0.0517(6) 0.0487(6) 0.0492(6) 0.0030(5) 0.0070(5) -0.0082(4)
P1 0.130(4) 0.052(2) 0.056(3) 0.0053(19) -0.015(2) -0.027(2)
P2 0.087(3) 0.074(3) 0.118(4) 0.015(3) 0.053(3) -0.010(2)
P3 0.078(3) 0.0366(17) 0.058(2) 0.0015(16) -0.0033(18) 0.0011(17)
P4 0.062(2) 0.062(2) 0.068(3) -0.0160(19) 0.0166(19) -0.0103(18)
O1 0.059(5) 0.051(5) 0.056(5) 0.011(4) 0.004(4) -0.010(4)
O2 0.072(5) 0.066(6) 0.075(7) 0.035(5) 0.017(5) -0.004(5)
O3 0.088(7) 0.057(6) 0.091(8) 0.038(6) 0.000(6) -0.001(5)
O4 0.047(5) 0.051(4) 0.060(6) -0.003(4) -0.003(4) 0.004(4)
O5 0.059(5) 0.056(5) 0.088(8) -0.010(5) 0.001(5) 0.019(4)
O6 0.080(8) 0.084(8) 0.141(12) -0.019(8) -0.030(7) 0.037(7)
O7 0.050(5) 0.049(5) 0.045(5) 0.004(4) 0.005(4) 0.003(4)
O8 0.044(5) 0.072(6) 0.056(5) 0.001(4) 0.005(4) -0.007(4)
O9 0.051(5) 0.146(11) 0.070(7) 0.042(7) 0.010(5) 0.008(7)
O10 0.067(6) 0.046(4) 0.042(5) 0.005(3) 0.005(4) -0.014(4)
O11 0.083(7) 0.044(4) 0.055(5) 0.005(4) 0.001(4) -0.006(4)
O12 0.067(6) 0.064(6) 0.055(6) 0.012(5) -0.001(4) -0.004(5)
N1 0.053(5) 0.043(5) 0.051(5) 0.002(4) 0.005(4) -0.003(5)
N2 0.046(6) 0.058(5) 0.090(8) 0.004(5) -0.010(5) -0.011(4)
N3 0.054(5) 0.035(5) 0.042(6) 0.000(4) 0.005(4) -0.008(4)
N4 0.071(6) 0.036(5) 0.044(5) 0.001(4) 0.005(4) -0.006(4)
C1 0.055(5) 0.035(6) 0.050(6) 0.003(5) 0.010(5) -0.009(5)
C2 0.058(6) 0.035(6) 0.046(6) 0.002(5) 0.003(5) -0.008(5)
C3 0.063(6) 0.032(6) 0.051(7) -0.008(5) 0.010(5) 0.001(5)
C4 0.049(6) 0.044(7) 0.054(8) 0.004(6) 0.005(5) 0.006(6)
C5 0.040(5) 0.046(7) 0.049(7) -0.005(5) 0.010(5) 0.002(5)
C6 0.070(6) 0.039(7) 0.064(8) 0.017(6) 0.006(6) -0.008(6)
C7 0.041(6) 0.057(5) 0.052(8) 0.005(5) 0.007(5) -0.003(5)
C8 0.066(9) 0.065(6) 0.076(11) -0.001(7) -0.005(6) 0.013(6)
C9 0.068(11) 0.086(8) 0.140(19) 0.008(11) -0.033(10) 0.002(9)
C10 0.095(15) 0.100(10) 0.16(2) 0.048(13) -0.066(14) -0.043(11)
C11 0.053(9) 0.084(9) 0.137(17) 0.025(10) -0.038(9) -0.033(8)
C12 0.047(7) 0.068(7) 0.113(14) 0.010(8) 0.003(7) 0.012(6)
C13 0.048(5) 0.040(6) 0.039(6) -0.003(4) 0.004(5) -0.002(5)
C14 0.054(5) 0.042(7) 0.050(8) 0.000(5) 0.005(5) 0.001(5)
C15 0.070(7) 0.054(8) 0.038(7) -0.001(5) -0.005(6) -0.002(6)
C16 0.067(7) 0.043(7) 0.047(8) -0.001(5) 0.004(6) -0.005(5)
C17 0.067(7) 0.047(7) 0.036(7) 0.005(5) 0.007(5) -0.004(5)
C18 0.051(6) 0.092(12) 0.061(8) 0.012(7) 0.008(6) 0.011(7)
C19 0.052(7) 0.047(6) 0.042(6) -0.001(5) 0.010(4) -0.002(5)
C20 0.056(7) 0.041(5) 0.049(7) -0.003(5) 0.012(4) 0.000(5)
C21 0.068(9) 0.053(7) 0.074(10) 0.017(6) -0.004(7) -0.010(6)
C22 0.099(12) 0.046(7) 0.053(9) 0.008(6) 0.008(6) -0.012(7)
C23 0.084(10) 0.051(7) 0.046(8) 0.011(5) 0.012(5) -0.015(7)
C24 0.071(9) 0.049(6) 0.047(7) 0.005(5) 0.000(5) -0.003(6)
C25 0.182(15) 0.037(8) 0.060(7) -0.007(6) -0.012(10) -0.004(11)
C26 0.194(17) 0.059(11) 0.078(13) -0.005(10) 0.029(12) 0.002(13)
C27 0.33(3) 0.041(6) 0.093(13) 0.016(8) -0.08(2) -0.029(13)
C28 0.19(3) 0.060(8) 0.112(17) 0.004(10) 0.021(17) -0.002(12)
C29 0.145(10) 0.23(3) 0.13(2) 0.00(2) -0.015(13) -0.128(16)
C30 0.18(2) 0.94(17) 0.17(4) -0.12(6) -0.02(3) 0.18(7)
C31 0.125(17) 0.37(4) 0.063(8) 0.070(14) 0.031(8) 0.099(19)
C32 0.35(6) 0.39(7) 0.137(19) -0.07(4) 0.13(3) -0.12(5)
C33 0.118(18) 0.32(3) 0.076(14) 0.01(2) 0.015(10) 0.11(2)
C34 0.12(2) 0.43(6) 0.15(3) 0.03(3) 0.07(2) 0.13(3)
C35 0.62(6) 0.134(15) 0.54(6) -0.12(3) 0.51(5) -0.18(3)
C36 0.22(4) 0.076(15) 0.38(6) -0.04(2) 0.18(4) -0.055(18)
C37 0.092(9) 0.050(8) 0.072(8) -0.002(7) -0.013(7) -0.017(7)
C38 0.105(14) 0.067(10) 0.064(7) -0.004(8) -0.023(8) -0.001(9)
C39 0.098(12) 0.039(7) 0.075(8) 0.013(7) 0.005(6) 0.004(7)
C40 0.146(19) 0.106(15) 0.068(9) 0.036(11) -0.014(10) 0.034(14)
C41 0.117(12) 0.047(6) 0.080(11) 0.005(8) 0.004(8) 0.028(8)
C42 0.20(3) 0.047(7) 0.080(13) -0.012(9) -0.019(14) 0.015(10)
C43 0.087(12) 0.111(13) 0.072(8) -0.017(9) 0.026(7) -0.001(9)
C44 0.070(11) 0.125(14) 0.090(13) -0.046(11) 0.017(9) -0.015(10)
C45 0.079(13) 0.125(12) 0.18(2) -0.026(11) 0.080(14) -0.047(10)
C46 0.15(2) 0.075(13) 0.23(3) -0.024(15) 0.05(2) -0.044(14)
C47 0.135(18) 0.23(2) 0.087(13) 0.013(17) 0.028(12) 0.102(18)
C48 0.36(5) 0.22(3) 0.20(4) 0.11(3) 0.17(4) 0.20(3)
Cl1 0.107(4) 0.097(4) 0.113(4) -0.016(3) -0.015(3) 0.013(3)
Cl2 0.099(4) 0.126(5) 0.151(5) -0.048(4) -0.009(4) -0.013(3)
Cl3 0.124(5) 0.192(8) 0.161(6) -0.045(6) 0.042(5) -0.043(5)
C49 0.075(11) 0.101(13) 0.105(9) -0.027(10) 0.001(9) 0.010(9)
Cl4 0.108(5) 0.221(9) 0.243(10) -0.017(8) 0.055(6) 0.017(6)
Cl5 0.104(5) 0.170(7) 0.400(18) -0.073(10) 0.009(8) -0.007(5)
Cl6 0.190(10) 0.167(7) 0.326(16) 0.002(9) 0.082(10) -0.018(6)
C50 0.061(12) 0.141(17) 0.37(5) -0.029(19) 0.044(16) -0.012(12)
Cl7 0.53(2) 0.138(9) 0.288(14) -0.017(9) -0.086(14) 0.151(12)
Cl8 0.238(13) 0.335(18) 0.345(14) -0.161(13) 0.015(10) 0.127(13)
Cl9 0.294(14) 0.251(13) 0.76(4) -0.25(2) -0.239(19) 0.188(10)
C51 0.274(17) 0.15(2) 0.30(2) -0.082(18) -0.11(3) 0.159(17)
Cl10 0.252(12) 0.149(6) 0.43(2) -0.088(9) 0.150(13) -0.115(7)
Cl11 0.236(12) 0.223(12) 0.65(2) -0.125(13) 0.308(15) -0.099(9)
Cl12 0.309(15) 0.295(12) 0.396(16) -0.081(12) -0.264(13) 0.159(12)
C52 0.12(2) 0.089(13) 0.40(3) -0.018(12) 0.06(2) -0.039(14)
Cl13 0.126(6) 0.403(17) 0.176(9) 0.063(10) 0.029(6) -0.029(8)
Cl14 0.139(8) 0.73(3) 0.210(12) 0.033(15) 0.002(8) -0.193(13)
Cl15 0.112(9) 0.96(5) 0.55(4) 0.09(4) 0.062(14) 0.160(19)
C53 0.08(2) 0.65(4) 0.19(3) -0.02(6) 0.031(15) -0.001(18)

loop_
_geom_bond_atom_site_label_1
_geom_bond_atom_site_label_2
_geom_bond_distance
_geom_bond_site_symmetry_2
_geom_bond_publ_flag
Pd1 N1 2.000(11) . ?
Pd1 O11 2.003(10) . ?
Pd1 O10 2.042(8) . ?
Pd1 P1 2.223(4) . ?
Pd2 O2 2.000(10) . ?
Pd2 N2 2.000(12) . ?
Pd2 O1 2.050(9) . ?
Pd2 P2 2.235(5) . ?
Pd3 O5 2.020(10) . ?
Pd3 N3 2.022(11) . ?
Pd3 O4 2.052(9) . ?
Pd3 P3 2.230(4) . ?
Pd4 O8 1.996(10) . ?
Pd4 N4 2.024(11) . ?
Pd4 O7 2.080(8) . ?
Pd4 P4 2.229(4) . ?
P1 C25 1.758(19) . ?
P1 C29 1.81(3) . ?
P1 C27 1.88(2) . ?
P2 C33 1.76(2) . ?
P2 C35 1.77(3) . ?
P2 C31 1.868(17) . ?
P3 C41 1.791(17) . ?
P3 C39 1.806(16) . ?
P3 C37 1.814(16) . ?
P4 C47 1.74(2) . ?
P4 C43 1.771(18) . ?
P4 C45 1.81(2) . ?
O1 C1 1.282(15) . ?
O2 C6 1.340(17) . ?
O3 C6 1.190(16) . ?
O4 C7 1.263(15) . ?
O5 C12 1.280(19) . ?
O6 C12 1.243(18) . ?
O7 C13 1.277(14) . ?
O8 C18 1.272(17) . ?
O9 C18 1.221(18) . ?
O10 C19 1.243(15) . ?
O11 C24 1.272(16) . ?
O12 C24 1.222(16) . ?
N1 C5 1.336(16) . ?
N1 C1 1.396(16) . ?
N2 C11 1.36(2) . ?
N2 C7 1.378(18) . ?
N3 C17 1.335(15) . ?
N3 C13 1.367(15) . ?
N4 C23 1.293(16) . ?
N4 C19 1.415(16) . ?
C1 C2 1.408(18) . ?
C2 C3 1.386(18) . ?
C2 C6 1.493(18) . ?
C3 C4 1.403(18) . ?
C3 H3 0.9500 . ?
C4 C5 1.348(18) . ?
C4 H4 0.9500 . ?
C5 H5 0.9500 . ?
C7 C8 1.37(2) . ?
C8 C9 1.39(2) . ?
C8 C12 1.53(2) . ?
C9 C10 1.28(3) . ?
C9 H9 0.9500 . ?
C10 C11 1.46(3) . ?
C10 H10 0.9500 . ?
C11 H11 0.9500 . ?
C13 C14 1.454(18) . ?
C14 C15 1.332(18) . ?
C14 C18 1.524(19) . ?
C15 C16 1.38(2) . ?
C15 H15 0.9500 . ?
C16 C17 1.366(18) . ?
C16 H16 0.9500 . ?
C17 H17 0.9500 . ?
C19 C20 1.454(19) . ?
C20 C21 1.398(18) . ?
C20 C24 1.515(19) . ?
C21 C22 1.34(2) . ?
C21 H21 0.9500 . ?
C22 C23 1.37(2) . ?
C22 H22 0.9500 . ?
C23 H23 0.9500 . ?
C25 C26 1.57(3) . ?
C25 H25A 0.9900 . ?
C25 H25B 0.9900 . ?
C26 H26A 0.9800 . ?
C26 H26B 0.9800 . ?
C26 H26C 0.9800 . ?
C27 C28 1.54(3) . ?
C27 H27A 0.9900 . ?
C27 H27B 0.9900 . ?
C28 H28A 0.9800 . ?
C28 H28B 0.9800 . ?
C28 H28C 0.9800 . ?
C29 C30 1.500(19) . ?
C29 H29A 0.9900 . ?
C29 H29B 0.9900 . ?
C30 H30A 0.9800 . ?
C30 H30B 0.9800 . ?
C30 H30C 0.9800 . ?
C31 C32 1.57(4) . ?
C31 H31A 0.9900 . ?
C31 H31B 0.9900 . ?
C32 H32A 0.9800 . ?
C32 H32B 0.9800 . ?
C32 H32C 0.9800 . ?
C33 C34 1.477(17) . ?
C33 H33A 0.9900 . ?
C33 H33B 0.9900 . ?
C34 H34A 0.9800 . ?
C34 H34B 0.9800 . ?
C34 H34C 0.9800 . ?
C35 C36 1.40(4) . ?
C35 H35A 0.9900 . ?
C35 H35B 0.9900 . ?
C36 H36A 0.9800 . ?
C36 H36B 0.9800 . ?
C36 H36C 0.9800 . ?
C37 C38 1.53(2) . ?
C37 H37A 0.9900 . ?
C37 H37B 0.9900 . ?
C38 H38A 0.9800 . ?
C38 H38B 0.9800 . ?
C38 H38C 0.9800 . ?
C39 C40 1.51(2) . ?
C39 H39A 0.9900 . ?
C39 H39B 0.9900 . ?
C40 H40A 0.9800 . ?
C40 H40B 0.9800 . ?
C40 H40C 0.9800 . ?
C41 C42 1.63(2) . ?
C41 H41A 0.9900 . ?
C41 H41B 0.9900 . ?
C42 H42A 0.9800 . ?
C42 H42B 0.9800 . ?
C42 H42C 0.9800 . ?
C43 C44 1.59(3) . ?
C43 H43A 0.9900 . ?
C43 H43B 0.9900 . ?
C44 H44A 0.9800 . ?
C44 H44B 0.9800 . ?
C44 H44C 0.9800 . ?
C45 C46 1.474(17) . ?
C45 H45A 0.9900 . ?
C45 H45B 0.9900 . ?
C46 H46A 0.9800 . ?
C46 H46B 0.9800 . ?
C46 H46C 0.9800 . ?
C47 C48 1.476(19) . ?
C47 H47A 0.9900 . ?
C47 H47B 0.9900 . ?
C48 H48A 0.9800 . ?
C48 H48B 0.9800 . ?
C48 H48C 0.9800 . ?
Cl1 C49 1.75(2) . ?
Cl2 C49 1.80(2) . ?
Cl3 C49 1.74(2) . ?
C49 H49 1.0000 . ?
Cl4 C50 1.720(17) . ?
Cl5 C50 1.748(18) . ?
Cl6 C50 1.811(18) . ?
C50 H50 1.0000 . ?
Cl7 C51 1.55(6) . ?
Cl8 C51 1.76(5) . ?
Cl9 C51 1.84(5) . ?
C51 H51 1.0000 . ?
Cl10 C52 1.77(3) . ?
Cl11 C52 1.74(4) . ?
Cl12 C52 1.64(4) . ?
C52 H52 1.0000 . ?
Cl13 C53 1.737(19) . ?
Cl14 C53 1.75(2) . ?
Cl15 C53 1.731(18) . ?
C53 H53 1.0000 . ?
